data_7251533
loop_
_publ_author_name
'Shen, Yi-Lin'
'Liu, Chia-Li'
'Tai, Hsun-Chih'
'Chen, Zhi-Ling'
'Chen, Jhy-Der'

_publ_section_title
;
 Structure-directing roles of polycarboxylate anions in the formation of
 Ag(i) coordination polymers with mixed ligands
;
_journal_issue 11
_journal_name_full CrystEngComm
_journal_page_first 1801
_journal_page_last 1811
_journal_paper_doi 10.1039/D5CE01151E
_journal_volume 28
_journal_year 2026
_chemical_formula_sum 'C30 H31 Ag2 N6 O12'
_chemical_formula_weight 883.35
_space_group_crystal_system triclinic
_space_group_IT_number 2
_space_group_name_Hall '-P 1'
_space_group_name_H-M_alt 'P -1'
_atom_sites_solution_hydrogens mixed
_audit_creation_method SHELXL-2019/1
_audit_update_record
;
2025-12-01 deposited with the CCDC.	2026-01-27 downloaded from the CCDC.
;
_cell_angle_alpha 78.820(4)
_cell_angle_beta 85.334(5)
_cell_angle_gamma 78.078(5)
_cell_formula_units_Z 2
_cell_length_a 10.8579(15)
_cell_length_b 12.1551(15)
_cell_length_c 13.0789(16)
_cell_measurement_reflns_used 9913
_cell_measurement_temperature 293(2)
_cell_measurement_theta_max 28.23
_cell_measurement_theta_min 2.33
_cell_volume 1655.3(4)
_computing_cell_refinement 'Bruker SAINT'
_computing_data_collection 'Bruker APEX2'
_computing_data_reduction 'Bruker SAINT'
_computing_molecular_graphics 'Bruker SHELXTL'
_computing_publication_material 'Bruker SHELXTL'
_computing_structure_refinement 'SHELXL-2019/1 (Sheldrick, 2019)'
_computing_structure_solution 'SHELXS-97 (Sheldrick 2008)'
_diffrn_ambient_temperature 293(2)
_diffrn_measured_fraction_theta_full 0.999
_diffrn_measured_fraction_theta_max 0.999
_diffrn_measurement_device_type 'Bruker APEX-II CCD'
_diffrn_measurement_method '\f and \w scans'
_diffrn_radiation_type MoK\a
_diffrn_radiation_wavelength 0.71073
_diffrn_reflns_av_R_equivalents 0.0708
_diffrn_reflns_av_unetI/netI 0.0609
_diffrn_reflns_Laue_measured_fraction_full 0.999
_diffrn_reflns_Laue_measured_fraction_max 0.999
_diffrn_reflns_limit_h_max 13
_diffrn_reflns_limit_h_min -13
_diffrn_reflns_limit_k_max 14
_diffrn_reflns_limit_k_min -14
_diffrn_reflns_limit_l_max 16
_diffrn_reflns_limit_l_min -16
_diffrn_reflns_number 25318
_diffrn_reflns_point_group_measured_fraction_full 0.999
_diffrn_reflns_point_group_measured_fraction_max 0.999
_diffrn_reflns_theta_full 25.242
_diffrn_reflns_theta_max 25.999
_diffrn_reflns_theta_min 1.589
_exptl_absorpt_coefficient_mu 1.256
_exptl_absorpt_correction_T_max 0.7457
_exptl_absorpt_correction_T_min 0.5626
_exptl_absorpt_correction_type multi-scan
_exptl_absorpt_process_details 'sadabs v2008/1(bruker axs, 2008)'
_exptl_crystal_colour colourless
_exptl_crystal_density_diffrn 1.772
_exptl_crystal_description plate
_exptl_crystal_F_000 886
_exptl_crystal_size_max 0.300
_exptl_crystal_size_mid 0.200
_exptl_crystal_size_min 0.200
_refine_diff_density_max 1.249
_refine_diff_density_min -1.007
_refine_diff_density_rms 0.122
_refine_ls_extinction_method none
_refine_ls_goodness_of_fit_ref 1.053
_refine_ls_hydrogen_treatment constr
_refine_ls_matrix_type full
_refine_ls_number_parameters 451
_refine_ls_number_reflns 6483
_refine_ls_number_restraints 0
_refine_ls_restrained_S_all 1.053
_refine_ls_R_factor_all 0.0974
_refine_ls_R_factor_gt 0.0591
_refine_ls_shift/su_max 0.001
_refine_ls_shift/su_mean 0.000
_refine_ls_structure_factor_coef Fsqd
_refine_ls_weighting_details 'w=1/[\s^2^(Fo^2^)+(0.0376P)^2^+8.4310P] where P=(Fo^2^+2Fc^2^)/3'
_refine_ls_weighting_scheme calc
_refine_ls_wR_factor_gt 0.1201
_refine_ls_wR_factor_ref 0.1446
_reflns_Friedel_coverage 0.000
_reflns_number_gt 4381
_reflns_number_total 6483
_reflns_threshold_expression 'I > 2\s(I)'
_cod_data_source_file d5ce01151e2.cif
_cod_data_source_block 7
_cod_depositor_comments
;
The following automatic conversions were performed:

data item '_exptl_absorpt_correction_type' value 'multi_scan' was
changed to 'multi-scan' in accordance with the
/home/data/users/saulius/crontab/automatic-downloads/rss-feeds/RSC/lib/dictionaries/cif_core.dic
dictionary named 'cif_core.dic' version 2.4.2 last updated on
2011-04-26.

Automatic conversion script
Id: cif_fix_values 8170 2020-07-09 18:12:32Z antanas 

 Adding full bibliography for 7251527--7251535.cif.
;
_cod_database_code 7251533
_shelx_shelxl_version_number 2019/1
_shelx_space_group_comment
; 
The symmetry employed for this shelxl refinement is uniquely defined 
by the following loop, which should always be used as a source of 
symmetry information in preference to the above space-group names. 
They are only intended as comments. 
;
_shelx_estimated_absorpt_t_min 0.704
_shelx_estimated_absorpt_t_max 0.787

loop_
_space_group_symop_operation_xyz
'x, y, z'
'-x, -y, -z'

loop_
_atom_site_label
_atom_site_type_symbol
_atom_site_fract_x
_atom_site_fract_y
_atom_site_fract_z
_atom_site_U_iso_or_equiv
_atom_site_adp_type
_atom_site_occupancy
_atom_site_site_symmetry_order
_atom_site_calc_flag
_atom_site_refinement_flags_posn
_atom_site_refinement_flags_adp
_atom_site_refinement_flags_occupancy
_atom_site_disorder_assembly
_atom_site_disorder_group
Ag1 Ag 0.12980(5) 0.35610(6) 0.39233(4) 0.0550(2) Uani 1 1 d . . . . .
Ag2 Ag 0.72867(5) 0.51874(5) 0.78583(4) 0.04883(18) Uani 1 1 d . . . . .
O1 O -0.3538(5) 0.3891(4) -0.0363(4) 0.0574(14) Uani 1 1 d . . . . .
O2 O -0.4504(5) 0.1326(4) 0.0613(4) 0.0515(12) Uani 1 1 d . . . . .
O3 O 1.0937(5) 0.8741(4) 0.9704(4) 0.0604(14) Uani 1 1 d . . . . .
O4 O 0.3132(4) 0.3140(5) 0.4613(3) 0.0535(13) Uani 1 1 d . . . . .
O5 O 0.4059(4) 0.2726(4) 0.3113(3) 0.0488(12) Uani 1 1 d . . . . .
O6 O 0.8583(4) 0.0585(4) 0.3397(4) 0.0529(13) Uani 1 1 d . . . . .
O7 O 0.9767(4) 0.1231(4) 0.4371(3) 0.0420(11) Uani 1 1 d . . . . .
H7C H 1.035875 0.080055 0.408685 0.050 Uiso 1 1 d R U . . .
O8 O 0.7919(4) 0.3999(5) 0.6638(4) 0.0563(13) Uani 1 1 d . . . . .
O9 O 0.5902(5) 0.4139(4) 0.7069(4) 0.0548(13) Uani 1 1 d . . . . .
O10 O 0.0337(5) 0.3525(5) 0.5758(4) 0.0714(16) Uani 1 1 d . . . . .
H10A H -0.044233 0.382783 0.576104 0.086 Uiso 1 1 d R U . . .
H10C H 0.047517 0.282713 0.605614 0.086 Uiso 1 1 d R U . . .
O11 O 0.2623(6) 0.2363(5) 0.6719(4) 0.0812(18) Uani 1 1 d . . . . .
H11C H 0.286517 0.261691 0.609941 0.097 Uiso 1 1 d R U . . .
H11D H 0.288407 0.164301 0.684452 0.097 Uiso 1 1 d R U . . .
O12 O 0.7105(5) -0.0077(4) 0.2140(4) 0.0598(14) Uani 1 1 d . . . . .
H12C H 0.665931 0.028221 0.162967 0.072 Uiso 1 1 d R U . . .
H12D H 0.724471 0.041211 0.247877 0.072 Uiso 1 1 d R U . . .
N1 N -0.0414(5) 0.3857(5) 0.3072(4) 0.0397(13) Uani 1 1 d . . . . .
N2 N -0.4169(4) 0.3257(4) 0.1285(4) 0.0349(12) Uani 1 1 d . . . . .
H2A H -0.443801 0.270935 0.170215 0.042 Uiso 1 1 calc R U . . .
N3 N -0.4468(5) 0.2310(4) -0.1055(4) 0.0365(12) Uani 1 1 d . . . . .
H3A H -0.435868 0.294764 -0.143349 0.044 Uiso 1 1 calc R U . . .
N4 N -0.1652(5) -0.0220(4) -0.3305(4) 0.0415(13) Uani 1 1 d . . . . .
N5 N 0.7681(5) 0.6154(4) 0.9003(4) 0.0363(12) Uani 1 1 d . . . . .
N6 N 0.9221(6) 0.8968(5) 1.0798(4) 0.0496(15) Uani 1 1 d . . . . .
H6A H 0.864185 0.945450 1.104790 0.060 Uiso 1 1 calc R U . . .
C1 C -0.1426(6) 0.4588(6) 0.3337(5) 0.0434(16) Uani 1 1 d . . . . .
H1A H -0.136213 0.502869 0.383058 0.052 Uiso 1 1 calc R U . . .
C2 C -0.2567(6) 0.4707(6) 0.2897(5) 0.0405(15) Uani 1 1 d . . . . .
H2B H -0.325361 0.523732 0.308421 0.049 Uiso 1 1 calc R U . . .
C3 C -0.2704(5) 0.4047(5) 0.2179(5) 0.0314(13) Uani 1 1 d . . . . .
C4 C -0.1653(5) 0.3284(5) 0.1912(5) 0.0340(14) Uani 1 1 d . . . . .
H4B H -0.169674 0.282157 0.143175 0.041 Uiso 1 1 calc R U . . .
C5 C -0.0530(6) 0.3223(5) 0.2375(5) 0.0383(15) Uani 1 1 d . . . . .
H5A H 0.017831 0.271381 0.218809 0.046 Uiso 1 1 calc R U . . .
C6 C -0.3959(6) 0.4217(6) 0.1702(5) 0.0414(16) Uani 1 1 d . . . . .
H6B H -0.461853 0.438462 0.222741 0.050 Uiso 1 1 calc R U . . .
H6C H -0.403599 0.487961 0.114478 0.050 Uiso 1 1 calc R U . . .
C7 C -0.3963(6) 0.3186(5) 0.0287(5) 0.0353(14) Uani 1 1 d . . . . .
C8 C -0.4357(6) 0.2164(5) -0.0032(5) 0.0358(14) Uani 1 1 d . . . . .
C9 C -0.4764(6) 0.1445(6) -0.1562(5) 0.0418(16) Uani 1 1 d . . . . .
H9A H -0.543768 0.179570 -0.203436 0.050 Uiso 1 1 calc R U . . .
H9B H -0.506823 0.087015 -0.103800 0.050 Uiso 1 1 calc R U . . .
C10 C -0.3658(6) 0.0870(5) -0.2165(5) 0.0350(14) Uani 1 1 d . . . . .
C11 C -0.2427(6) 0.0956(6) -0.2045(5) 0.0435(16) Uani 1 1 d . . . . .
H11A H -0.224910 0.138772 -0.158165 0.052 Uiso 1 1 calc R U . . .
C12 C -0.1468(6) 0.0391(6) -0.2623(5) 0.0464(17) Uani 1 1 d . . . . .
H12A H -0.064522 0.044489 -0.252449 0.056 Uiso 1 1 calc R U . . .
C13 C -0.2835(6) -0.0297(6) -0.3428(5) 0.0448(16) Uani 1 1 d . . . . .
H13A H -0.298089 -0.072331 -0.390830 0.054 Uiso 1 1 calc R U . . .
C14 C -0.3851(6) 0.0223(6) -0.2880(5) 0.0444(16) Uani 1 1 d . . . . .
H14A H -0.466141 0.014073 -0.298673 0.053 Uiso 1 1 calc R U . . .
C15 C 0.7485(6) 0.7285(5) 0.8882(5) 0.0390(15) Uani 1 1 d . . . . .
H15A H 0.702319 0.771671 0.832270 0.047 Uiso 1 1 calc R U . . .
C16 C 0.7936(6) 0.7857(6) 0.9551(5) 0.0406(15) Uani 1 1 d . . . . .
H16A H 0.776575 0.865174 0.944075 0.049 Uiso 1 1 calc R U . . .
C17 C 0.8633(6) 0.7239(5) 1.0375(5) 0.0370(14) Uani 1 1 d . . . . .
C18 C 0.8798(7) 0.6071(6) 1.0526(5) 0.0443(16) Uani 1 1 d . . . . .
H18A H 0.923757 0.562236 1.109114 0.053 Uiso 1 1 calc R U . . .
C19 C 0.8310(6) 0.5565(6) 0.9840(5) 0.0435(16) Uani 1 1 d . . . . .
H19A H 0.842354 0.477182 0.996344 0.052 Uiso 1 1 calc R U . . .
C20 C 0.9228(8) 0.7764(6) 1.1127(5) 0.0502(18) Uani 1 1 d . . . . .
H20A H 0.878217 0.764920 1.180108 0.060 Uiso 1 1 calc R U . . .
H20B H 1.009295 0.736142 1.121773 0.060 Uiso 1 1 calc R U . . .
C21 C 1.0080(6) 0.9345(6) 1.0122(5) 0.0418(16) Uani 1 1 d . . . . .
C22 C 0.4090(6) 0.2857(5) 0.4018(5) 0.0366(14) Uani 1 1 d . . . . .
C23 C 0.5348(5) 0.2696(5) 0.4496(4) 0.0323(13) Uani 1 1 d . . . . .
C24 C 0.6389(6) 0.2006(5) 0.4115(5) 0.0351(14) Uani 1 1 d . . . . .
H24A H 0.629332 0.160542 0.359802 0.042 Uiso 1 1 calc R U . . .
C25 C 0.7579(5) 0.1902(5) 0.4490(4) 0.0293(12) Uani 1 1 d . . . . .
C26 C 0.8685(5) 0.1161(5) 0.4028(5) 0.0343(14) Uani 1 1 d . . . . .
C27 C 0.7733(5) 0.2498(5) 0.5254(4) 0.0298(13) Uani 1 1 d . . . . .
H27A H 0.853182 0.244229 0.549229 0.036 Uiso 1 1 calc R U . . .
C28 C 0.6698(5) 0.3181(5) 0.5667(4) 0.0296(13) Uani 1 1 d . . . . .
C29 C 0.6836(6) 0.3825(5) 0.6515(5) 0.0356(14) Uani 1 1 d . . . . .
C30 C 0.5507(5) 0.3257(5) 0.5294(5) 0.0337(14) Uani 1 1 d . . . . .
H30A H 0.480735 0.369168 0.558411 0.040 Uiso 1 1 calc R U . . .

loop_
_atom_site_aniso_label
_atom_site_aniso_U_11
_atom_site_aniso_U_22
_atom_site_aniso_U_33
_atom_site_aniso_U_23
_atom_site_aniso_U_13
_atom_site_aniso_U_12
Ag1 0.0318(3) 0.0831(5) 0.0491(3) -0.0045(3) -0.0141(2) -0.0115(3)
Ag2 0.0613(4) 0.0530(3) 0.0402(3) -0.0143(2) -0.0098(2) -0.0210(3)
O1 0.100(4) 0.045(3) 0.033(3) -0.004(2) -0.001(3) -0.031(3)
O2 0.061(3) 0.047(3) 0.050(3) -0.001(2) -0.011(2) -0.022(2)
O3 0.062(3) 0.051(3) 0.073(4) -0.024(3) 0.006(3) -0.010(3)
O4 0.023(2) 0.092(4) 0.041(3) -0.005(3) -0.0064(19) -0.003(2)
O5 0.038(3) 0.078(4) 0.036(3) -0.016(2) -0.009(2) -0.014(2)
O6 0.042(3) 0.060(3) 0.064(3) -0.042(3) -0.009(2) 0.004(2)
O7 0.027(2) 0.044(3) 0.054(3) -0.022(2) -0.004(2) 0.0080(19)
O8 0.041(3) 0.078(4) 0.062(3) -0.038(3) -0.005(2) -0.013(3)
O9 0.051(3) 0.068(3) 0.046(3) -0.032(3) -0.003(2) 0.009(2)
O10 0.047(3) 0.108(5) 0.067(4) -0.022(3) 0.001(3) -0.030(3)
O11 0.075(4) 0.087(4) 0.064(4) 0.011(3) 0.005(3) -0.001(3)
O12 0.059(3) 0.058(3) 0.067(3) -0.015(3) -0.017(3) -0.013(3)
N1 0.028(3) 0.049(3) 0.042(3) -0.004(3) -0.007(2) -0.009(2)
N2 0.026(3) 0.046(3) 0.035(3) -0.010(2) 0.000(2) -0.011(2)
N3 0.036(3) 0.035(3) 0.041(3) -0.014(2) 0.000(2) -0.008(2)
N4 0.034(3) 0.038(3) 0.048(3) -0.012(3) 0.001(2) 0.006(2)
N5 0.037(3) 0.039(3) 0.034(3) -0.003(2) -0.004(2) -0.013(2)
N6 0.054(4) 0.052(4) 0.053(4) -0.027(3) 0.002(3) -0.020(3)
C1 0.041(4) 0.047(4) 0.046(4) -0.018(3) -0.007(3) -0.007(3)
C2 0.034(3) 0.043(4) 0.046(4) -0.022(3) -0.002(3) 0.000(3)
C3 0.030(3) 0.031(3) 0.032(3) -0.008(3) -0.004(2) -0.001(2)
C4 0.030(3) 0.038(3) 0.034(3) -0.010(3) -0.004(2) -0.002(3)
C5 0.030(3) 0.039(4) 0.041(4) -0.004(3) -0.001(3) 0.001(3)
C6 0.027(3) 0.053(4) 0.047(4) -0.023(3) -0.006(3) 0.001(3)
C7 0.033(3) 0.040(4) 0.031(3) -0.004(3) -0.006(3) -0.003(3)
C8 0.033(3) 0.034(4) 0.039(4) -0.012(3) -0.003(3) 0.000(3)
C9 0.033(3) 0.051(4) 0.047(4) -0.023(3) -0.001(3) -0.009(3)
C10 0.036(3) 0.031(3) 0.036(3) -0.002(3) -0.004(3) -0.003(3)
C11 0.039(4) 0.048(4) 0.045(4) -0.015(3) -0.013(3) -0.001(3)
C12 0.031(3) 0.055(4) 0.052(4) -0.015(4) -0.010(3) 0.002(3)
C13 0.045(4) 0.043(4) 0.051(4) -0.019(3) 0.001(3) -0.010(3)
C14 0.039(4) 0.051(4) 0.050(4) -0.021(3) 0.003(3) -0.014(3)
C15 0.037(4) 0.039(4) 0.037(4) 0.001(3) -0.007(3) -0.004(3)
C16 0.044(4) 0.033(3) 0.046(4) -0.011(3) -0.008(3) -0.007(3)
C17 0.042(4) 0.043(4) 0.032(3) -0.010(3) 0.002(3) -0.019(3)
C18 0.054(4) 0.040(4) 0.038(4) 0.002(3) -0.015(3) -0.012(3)
C19 0.053(4) 0.037(4) 0.043(4) -0.003(3) -0.009(3) -0.014(3)
C20 0.069(5) 0.048(4) 0.040(4) -0.011(3) -0.002(3) -0.023(4)
C21 0.045(4) 0.049(4) 0.040(4) -0.023(3) 0.002(3) -0.016(3)
C22 0.026(3) 0.045(4) 0.039(4) -0.006(3) -0.006(3) -0.006(3)
C23 0.028(3) 0.039(3) 0.029(3) -0.006(3) -0.003(2) -0.006(3)
C24 0.037(3) 0.037(3) 0.034(3) -0.010(3) -0.008(3) -0.008(3)
C25 0.028(3) 0.032(3) 0.028(3) -0.006(2) -0.005(2) -0.005(2)
C26 0.029(3) 0.032(3) 0.038(4) -0.005(3) -0.006(3) 0.005(3)
C27 0.026(3) 0.030(3) 0.034(3) -0.008(3) -0.010(2) 0.000(2)
C28 0.027(3) 0.032(3) 0.029(3) -0.005(3) -0.004(2) -0.001(2)
C29 0.039(4) 0.031(3) 0.033(3) -0.011(3) -0.008(3) 0.009(3)
C30 0.021(3) 0.042(4) 0.035(3) -0.010(3) 0.002(2) 0.001(3)

loop_
_atom_type_symbol
_atom_type_description
_atom_type_scat_dispersion_real
_atom_type_scat_dispersion_imag
_atom_type_scat_source
C C 0.0033 0.0016 'International Tables Vol C Tables 4.2.6.8 and 6.1.1.4'
H H 0.0000 0.0000 'International Tables Vol C Tables 4.2.6.8 and 6.1.1.4'
N N 0.0061 0.0033 'International Tables Vol C Tables 4.2.6.8 and 6.1.1.4'
O O 0.0106 0.0060 'International Tables Vol C Tables 4.2.6.8 and 6.1.1.4'
Ag Ag -0.8971 1.1015 'International Tables Vol C Tables 4.2.6.8 and 6.1.1.4'

loop_
_geom_angle_atom_site_label_1
_geom_angle_atom_site_label_2
_geom_angle_atom_site_label_3
_geom_angle
_geom_angle_site_symmetry_1
_geom_angle_site_symmetry_3
_geom_angle_publ_flag
N1 Ag1 O4 172.3(2) . . ?
N1 Ag1 O10 99.40(18) . . ?
O4 Ag1 O10 87.21(17) . . ?
N1 Ag1 Ag2 94.05(14) . 2_666 ?
O4 Ag1 Ag2 82.33(13) . 2_666 ?
O10 Ag1 Ag2 146.49(14) . 2_666 ?
N5 Ag2 O8 152.20(18) . . ?
N5 Ag2 O9 153.22(17) . . ?
O8 Ag2 O9 53.34(15) . . ?
N5 Ag2 Ag1 94.49(13) . 2_666 ?
O8 Ag2 Ag1 71.86(14) . 2_666 ?
O9 Ag2 Ag1 107.34(12) . 2_666 ?
C22 O4 Ag1 117.0(4) . . ?
C26 O7 H7C 109.0 . . ?
C29 O8 Ag2 96.5(4) . . ?
C29 O9 Ag2 86.7(4) . . ?
Ag1 O10 H10A 112.1 . . ?
Ag1 O10 H10C 106.0 . . ?
H10A O10 H10C 112.6 . . ?
H11C O11 H11D 108.2 . . ?
H12C O12 H12D 107.8 . . ?
C5 N1 C1 118.3(5) . . ?
C5 N1 Ag1 121.5(4) . . ?
C1 N1 Ag1 119.7(4) . . ?
C7 N2 C6 122.6(5) . . ?
C7 N2 H2A 118.7 . . ?
C6 N2 H2A 118.7 . . ?
C8 N3 C9 123.0(6) . . ?
C8 N3 H3A 118.5 . . ?
C9 N3 H3A 118.5 . . ?
C12 N4 C13 117.3(5) . . ?
C15 N5 C19 116.4(5) . . ?
C15 N5 Ag2 125.5(4) . . ?
C19 N5 Ag2 117.5(4) . . ?
C21 N6 C20 121.8(6) . . ?
C21 N6 H6A 119.1 . . ?
C20 N6 H6A 119.1 . . ?
N1 C1 C2 121.5(6) . . ?
N1 C1 H1A 119.3 . . ?
C2 C1 H1A 119.3 . . ?
C1 C2 C3 120.8(6) . . ?
C1 C2 H2B 119.6 . . ?
C3 C2 H2B 119.6 . . ?
C2 C3 C4 117.5(5) . . ?
C2 C3 C6 119.2(5) . . ?
C4 C3 C6 123.3(5) . . ?
C3 C4 C5 118.5(6) . . ?
C3 C4 H4B 120.7 . . ?
C5 C4 H4B 120.7 . . ?
N1 C5 C4 123.3(6) . . ?
N1 C5 H5A 118.3 . . ?
C4 C5 H5A 118.3 . . ?
N2 C6 C3 115.0(5) . . ?
N2 C6 H6B 108.5 . . ?
C3 C6 H6B 108.5 . . ?
N2 C6 H6C 108.5 . . ?
C3 C6 H6C 108.5 . . ?
H6B C6 H6C 107.5 . . ?
O1 C7 N2 124.1(6) . . ?
O1 C7 C8 120.6(6) . . ?
N2 C7 C8 115.2(5) . . ?
O2 C8 N3 126.8(6) . . ?
O2 C8 C7 121.2(6) . . ?
N3 C8 C7 112.0(5) . . ?
N3 C9 C10 113.4(5) . . ?
N3 C9 H9A 108.9 . . ?
C10 C9 H9A 108.9 . . ?
N3 C9 H9B 108.9 . . ?
C10 C9 H9B 108.9 . . ?
H9A C9 H9B 107.7 . . ?
C11 C10 C14 117.2(6) . . ?
C11 C10 C9 122.9(6) . . ?
C14 C10 C9 119.8(6) . . ?
C12 C11 C10 119.1(6) . . ?
C12 C11 H11A 120.4 . . ?
C10 C11 H11A 120.4 . . ?
N4 C12 C11 123.7(6) . . ?
N4 C12 H12A 118.1 . . ?
C11 C12 H12A 118.1 . . ?
N4 C13 C14 123.3(6) . . ?
N4 C13 H13A 118.4 . . ?
C14 C13 H13A 118.4 . . ?
C13 C14 C10 119.4(6) . . ?
C13 C14 H14A 120.3 . . ?
C10 C14 H14A 120.3 . . ?
N5 C15 C16 123.3(6) . . ?
N5 C15 H15A 118.4 . . ?
C16 C15 H15A 118.4 . . ?
C17 C16 C15 119.5(6) . . ?
C17 C16 H16A 120.3 . . ?
C15 C16 H16A 120.3 . . ?
C18 C17 C16 117.4(6) . . ?
C18 C17 C20 118.2(6) . . ?
C16 C17 C20 124.4(6) . . ?
C17 C18 C19 119.8(6) . . ?
C17 C18 H18A 120.1 . . ?
C19 C18 H18A 120.1 . . ?
N5 C19 C18 123.5(6) . . ?
N5 C19 H19A 118.3 . . ?
C18 C19 H19A 118.3 . . ?
N6 C20 C17 114.3(6) . . ?
N6 C20 H20A 108.7 . . ?
C17 C20 H20A 108.7 . . ?
N6 C20 H20B 108.7 . . ?
C17 C20 H20B 108.7 . . ?
H20A C20 H20B 107.6 . . ?
O3 C21 N6 125.2(7) . . ?
O3 C21 C21 120.8(8) . 2_777 ?
N6 C21 C21 114.0(7) . 2_777 ?
O5 C22 O4 125.6(6) . . ?
O5 C22 C23 119.3(5) . . ?
O4 C22 C23 115.1(5) . . ?
C24 C23 C30 118.4(5) . . ?
C24 C23 C22 119.7(5) . . ?
C30 C23 C22 121.9(5) . . ?
C23 C24 C25 121.1(5) . . ?
C23 C24 H24A 119.4 . . ?
C25 C24 H24A 119.4 . . ?
C27 C25 C24 119.9(5) . . ?
C27 C25 C26 121.2(5) . . ?
C24 C25 C26 118.9(5) . . ?
O6 C26 O7 124.1(5) . . ?
O6 C26 C25 123.2(5) . . ?
O7 C26 C25 112.7(5) . . ?
C25 C27 C28 120.2(5) . . ?
C25 C27 H27A 119.9 . . ?
C28 C27 H27A 119.9 . . ?
C27 C28 C30 119.0(5) . . ?
C27 C28 C29 121.3(5) . . ?
C30 C28 C29 119.7(5) . . ?
O9 C29 O8 122.8(6) . . ?
O9 C29 C28 119.1(6) . . ?
O8 C29 C28 118.0(5) . . ?
C23 C30 C28 121.3(5) . . ?
C23 C30 H30A 119.4 . . ?
C28 C30 H30A 119.4 . . ?

loop_
_geom_bond_atom_site_label_1
_geom_bond_atom_site_label_2
_geom_bond_distance
_geom_bond_site_symmetry_2
_geom_bond_publ_flag
Ag1 N1 2.174(5) . ?
Ag1 O4 2.175(4) . ?
Ag1 O10 2.534(5) . ?
Ag1 Ag2 3.0189(8) 2_666 ?
Ag2 N5 2.191(5) . ?
Ag2 O8 2.326(5) . ?
Ag2 O9 2.550(5) . ?
O1 C7 1.219(7) . ?
O2 C8 1.219(7) . ?
O3 C21 1.223(8) . ?
O4 C22 1.277(7) . ?
O5 C22 1.228(7) . ?
O6 C26 1.205(7) . ?
O7 C26 1.316(7) . ?
O7 H7C 0.8499 . ?
O8 C29 1.266(8) . ?
O9 C29 1.236(7) . ?
O10 H10A 0.8501 . ?
O10 H10C 0.8500 . ?
O11 H11C 0.8500 . ?
O11 H11D 0.8500 . ?
O12 H12C 0.8499 . ?
O12 H12D 0.8500 . ?
N1 C5 1.332(8) . ?
N1 C1 1.332(8) . ?
N2 C7 1.322(7) . ?
N2 C6 1.445(8) . ?
N2 H2A 0.8600 . ?
N3 C8 1.327(8) . ?
N3 C9 1.446(8) . ?
N3 H3A 0.8600 . ?
N4 C12 1.318(8) . ?
N4 C13 1.332(8) . ?
N5 C15 1.326(8) . ?
N5 C19 1.339(8) . ?
N6 C21 1.322(8) . ?
N6 C20 1.442(9) . ?
N6 H6A 0.8600 . ?
C1 C2 1.377(9) . ?
C1 H1A 0.9300 . ?
C2 C3 1.382(8) . ?
C2 H2B 0.9300 . ?
C3 C4 1.382(8) . ?
C3 C6 1.504(8) . ?
C4 C5 1.387(8) . ?
C4 H4B 0.9300 . ?
C5 H5A 0.9300 . ?
C6 H6B 0.9700 . ?
C6 H6C 0.9700 . ?
C7 C8 1.534(9) . ?
C9 C10 1.505(8) . ?
C9 H9A 0.9700 . ?
C9 H9B 0.9700 . ?
C10 C11 1.385(9) . ?
C10 C14 1.386(9) . ?
C11 C12 1.379(9) . ?
C11 H11A 0.9300 . ?
C12 H12A 0.9300 . ?
C13 C14 1.375(9) . ?
C13 H13A 0.9300 . ?
C14 H14A 0.9300 . ?
C15 C16 1.391(9) . ?
C15 H15A 0.9300 . ?
C16 C17 1.372(9) . ?
C16 H16A 0.9300 . ?
C17 C18 1.371(9) . ?
C17 C20 1.519(9) . ?
C18 C19 1.375(9) . ?
C18 H18A 0.9300 . ?
C19 H19A 0.9300 . ?
C20 H20A 0.9700 . ?
C20 H20B 0.9700 . ?
C21 C21 1.538(13) 2_777 ?
C22 C23 1.508(8) . ?
C23 C24 1.381(8) . ?
C23 C30 1.393(8) . ?
C24 C25 1.392(8) . ?
C24 H24A 0.9300 . ?
C25 C27 1.382(8) . ?
C25 C26 1.504(8) . ?
C27 C28 1.391(8) . ?
C27 H27A 0.9300 . ?
C28 C30 1.398(8) . ?
C28 C29 1.509(8) . ?
C30 H30A 0.9300 . ?

loop_
_geom_torsion_atom_site_label_1
_geom_torsion_atom_site_label_2
_geom_torsion_atom_site_label_3
_geom_torsion_atom_site_label_4
_geom_torsion
_geom_torsion_site_symmetry_1
_geom_torsion_site_symmetry_2
_geom_torsion_site_symmetry_3
_geom_torsion_site_symmetry_4
_geom_torsion_publ_flag
C5 N1 C1 C2 -0.9(10) . . . . ?
Ag1 N1 C1 C2 -172.8(5) . . . . ?
N1 C1 C2 C3 1.5(11) . . . . ?
C1 C2 C3 C4 -1.1(10) . . . . ?
C1 C2 C3 C6 -178.9(6) . . . . ?
C2 C3 C4 C5 0.1(9) . . . . ?
C6 C3 C4 C5 177.8(6) . . . . ?
C1 N1 C5 C4 -0.2(9) . . . . ?
Ag1 N1 C5 C4 171.6(5) . . . . ?
C3 C4 C5 N1 0.6(10) . . . . ?
C7 N2 C6 C3 -96.2(7) . . . . ?
C2 C3 C6 N2 -158.0(6) . . . . ?
C4 C3 C6 N2 24.3(9) . . . . ?
C6 N2 C7 O1 2.8(9) . . . . ?
C6 N2 C7 C8 -174.4(5) . . . . ?
C9 N3 C8 O2 -1.4(10) . . . . ?
C9 N3 C8 C7 176.6(5) . . . . ?
O1 C7 C8 O2 162.8(6) . . . . ?
N2 C7 C8 O2 -19.9(8) . . . . ?
O1 C7 C8 N3 -15.3(8) . . . . ?
N2 C7 C8 N3 162.0(5) . . . . ?
C8 N3 C9 C10 -106.9(7) . . . . ?
N3 C9 C10 C11 14.7(9) . . . . ?
N3 C9 C10 C14 -165.2(6) . . . . ?
C14 C10 C11 C12 -0.7(10) . . . . ?
C9 C10 C11 C12 179.4(6) . . . . ?
C13 N4 C12 C11 -0.6(10) . . . . ?
C10 C11 C12 N4 1.1(11) . . . . ?
C12 N4 C13 C14 -0.2(10) . . . . ?
N4 C13 C14 C10 0.5(11) . . . . ?
C11 C10 C14 C13 0.0(10) . . . . ?
C9 C10 C14 C13 179.9(6) . . . . ?
C19 N5 C15 C16 2.4(9) . . . . ?
Ag2 N5 C15 C16 -169.2(5) . . . . ?
N5 C15 C16 C17 0.8(10) . . . . ?
C15 C16 C17 C18 -3.2(10) . . . . ?
C15 C16 C17 C20 176.9(6) . . . . ?
C16 C17 C18 C19 2.4(10) . . . . ?
C20 C17 C18 C19 -177.7(6) . . . . ?
C15 N5 C19 C18 -3.2(10) . . . . ?
Ag2 N5 C19 C18 169.0(5) . . . . ?
C17 C18 C19 N5 0.9(11) . . . . ?
C21 N6 C20 C17 -81.9(8) . . . . ?
C18 C17 C20 N6 168.5(6) . . . . ?
C16 C17 C20 N6 -11.6(10) . . . . ?
C20 N6 C21 O3 1.0(11) . . . . ?
C20 N6 C21 C21 -179.4(6) . . . 2_777 ?
Ag1 O4 C22 O5 -5.3(9) . . . . ?
Ag1 O4 C22 C23 173.7(4) . . . . ?
O5 C22 C23 C24 -24.9(9) . . . . ?
O4 C22 C23 C24 156.0(6) . . . . ?
O5 C22 C23 C30 152.8(6) . . . . ?
O4 C22 C23 C30 -26.3(9) . . . . ?
C30 C23 C24 C25 -2.2(9) . . . . ?
C22 C23 C24 C25 175.6(5) . . . . ?
C23 C24 C25 C27 -0.3(9) . . . . ?
C23 C24 C25 C26 -178.5(6) . . . . ?
C27 C25 C26 O6 176.3(6) . . . . ?
C24 C25 C26 O6 -5.5(9) . . . . ?
C27 C25 C26 O7 -5.0(8) . . . . ?
C24 C25 C26 O7 173.2(5) . . . . ?
C24 C25 C27 C28 1.6(9) . . . . ?
C26 C25 C27 C28 179.8(5) . . . . ?
C25 C27 C28 C30 -0.3(9) . . . . ?
C25 C27 C28 C29 178.9(5) . . . . ?
Ag2 O9 C29 O8 7.7(6) . . . . ?
Ag2 O9 C29 C28 -173.7(5) . . . . ?
Ag2 O8 C29 O9 -8.5(7) . . . . ?
Ag2 O8 C29 C28 172.9(4) . . . . ?
C27 C28 C29 O9 -158.9(6) . . . . ?
C30 C28 C29 O9 20.3(9) . . . . ?
C27 C28 C29 O8 19.7(9) . . . . ?
C30 C28 C29 O8 -161.1(6) . . . . ?
C24 C23 C30 C28 3.4(9) . . . . ?
C22 C23 C30 C28 -174.3(6) . . . . ?
C27 C28 C30 C23 -2.2(9) . . . . ?
C29 C28 C30 C23 178.5(6) . . . . ?
